data_1551764
loop_
_publ_author_name
RAJNIKANT,
'KOHLI, Sabeta'
'SARMAL, Lovely'
'MEHDI, Sayed Hasan'
'PARVEEN, Mehtab'

_publ_section_title
;
 Crystal Structure of
 4,4-Dimethyl-1-[2-phenyl-1-(phenylamino)ethyl]-piperidin-2,6-dione
;
_journal_name_full 'X-ray Structure Analysis Online'
_journal_page_first 17
_journal_paper_doi 10.2116/xraystruct.26.17
_journal_volume 26
_journal_year 2010
_chemical_formula_moiety 'C21 H24 N2 O2'
_chemical_formula_sum 'C21 H24 N2 O2'
_chemical_formula_weight 336.43
_space_group_IT_number 33
_space_group_name_Hall 'P 2c -2n'
_space_group_name_H-M_alt 'P n a 21'
_symmetry_cell_setting orthorhombic
_symmetry_space_group_name_Hall 'P 2c -2n'
_symmetry_space_group_name_H-M 'P n a 21'
_atom_sites_solution_hydrogens geom
_atom_sites_solution_primary direct
_atom_sites_solution_secondary difmap
_audit_creation_method SHELXL-97
_cell_angle_alpha 90.00
_cell_angle_beta 90.00
_cell_angle_gamma 90.00
_cell_formula_units_Z 8
_cell_length_a 22.9565(14)
_cell_length_b 6.3725(4)
_cell_length_c 24.6677(17)
_cell_measurement_reflns_used 3336
_cell_measurement_temperature 293(2)
_cell_measurement_theta_max 30.1
_cell_measurement_theta_min 3.0
_cell_volume 3608.6(4)
_computing_cell_refinement 'CrysalisPro(Oxford Diffraction, 2007)'
_computing_data_collection 'CrysalisPro(Oxford Diffraction, 2007)'
_computing_data_reduction 'CrysalisRED(Oxford Diffraction, 2007)'
_computing_molecular_graphics 'ORTEP-3 for Windows(Farrugia,_1997)'
_computing_publication_material 'WinGX (Farrugia,_1999)'
_computing_structure_refinement 'SHELXL-97 (Sheldrick, 1997)'
_computing_structure_solution 'SHELXS86 (Sheldrick,_1985)'
_diffrn_ambient_temperature 293(2)
_diffrn_measured_fraction_theta_full 0.993
_diffrn_measured_fraction_theta_max 0.993
_diffrn_measurement_device_type 'X-Calbur (Oxford Diffraction)'
_diffrn_measurement_method \w-2\q
_diffrn_radiation_monochromator graphite
_diffrn_radiation_source 'fine-focus sealed tube'
_diffrn_radiation_type MoK\a
_diffrn_radiation_wavelength 0.71073
_diffrn_reflns_av_R_equivalents 0.0592
_diffrn_reflns_av_sigmaI/netI 0.1698
_diffrn_reflns_limit_h_max 31
_diffrn_reflns_limit_h_min -32
_diffrn_reflns_limit_k_max 7
_diffrn_reflns_limit_k_min -8
_diffrn_reflns_limit_l_max 34
_diffrn_reflns_limit_l_min -33
_diffrn_reflns_number 22346
_diffrn_reflns_theta_full 30.14
_diffrn_reflns_theta_max 30.14
_diffrn_reflns_theta_min 3.05
_exptl_absorpt_coefficient_mu 0.080
_exptl_absorpt_correction_type none
_exptl_crystal_colour yellow
_exptl_crystal_density_diffrn 1.239
_exptl_crystal_density_method 'not measured'
_exptl_crystal_description rectangular
_exptl_crystal_F_000 1440
_exptl_crystal_size_max .30
_exptl_crystal_size_mid .20
_exptl_crystal_size_min .20
_refine_diff_density_max 0.485
_refine_diff_density_min -0.476
_refine_diff_density_rms 0.078
_refine_ls_abs_structure_details 'Flack H D (1983), Acta Cryst. A39, 876-881'
_refine_ls_abs_structure_Flack -4(3)
_refine_ls_extinction_method none
_refine_ls_goodness_of_fit_ref 0.920
_refine_ls_hydrogen_treatment mixed
_refine_ls_matrix_type full
_refine_ls_number_parameters 451
_refine_ls_number_reflns 9139
_refine_ls_number_restraints 1
_refine_ls_restrained_S_all 0.920
_refine_ls_R_factor_all 0.1908
_refine_ls_R_factor_gt 0.0827
_refine_ls_shift/su_max 1.594
_refine_ls_shift/su_mean 0.146
_refine_ls_structure_factor_coef Fsqd
_refine_ls_weighting_details 'calc w=1/[\s^2^(Fo^2^)+(0.1151P)^2^+0.0000P] where P=(Fo^2^+2Fc^2^)/3'
_refine_ls_weighting_scheme calc
_refine_ls_wR_factor_gt 0.1899
_refine_ls_wR_factor_ref 0.2349
_reflns_number_gt 3336
_reflns_number_total 9139
_reflns_threshold_expression I>2\s(I)
_cod_data_source_file 26_17_1.cif
_cod_data_source_block rkmp-10
_cod_depositor_comments
;
The following automatic conversions were performed:

'_symmetry_cell_setting' value 'Orthorhombic' changed to
'orthorhombic' according to
/home/andrius/struct/COD-crude-data/automatic-downloads/current/J-STAGE/lib/dictionaries/cif_core.dic
dictionary named 'cif_core.dic' version 2.4.2 from 2011-04-26.

Automatic conversion script
Id: cif_fix_values 6524 2018-11-02 12:15:13Z antanas 
;
_cod_original_sg_symbol_H-M Pna21
_cod_database_code 1551764

loop_
_symmetry_equiv_pos_as_xyz
'x, y, z'
'-x, -y, z+1/2'
'x+1/2, -y+1/2, z'
'-x+1/2, y+1/2, z+1/2'

loop_
_atom_site_label
_atom_site_type_symbol
_atom_site_fract_x
_atom_site_fract_y
_atom_site_fract_z
_atom_site_U_iso_or_equiv
_atom_site_adp_type
_atom_site_occupancy
_atom_site_symmetry_multiplicity
_atom_site_calc_flag
_atom_site_refinement_flags
C7 C 0.31245(16) 0.7655(5) 0.30740(16) 0.0281(9) Uani 1 1 d .
H7A H 0.2893 0.7810 0.2748 0.034 Uiso 1 1 calc R
H7B H 0.2961 0.6475 0.3271 0.034 Uiso 1 1 calc R
O2 O 0.27300(15) 1.3004(5) 0.39833(17) 0.0657(10) Uani 1 1 d .
N1 N 0.34085(14) 1.0064(5) 0.37386(15) 0.0420(8) Uani 1 1 d .
H1 H 0.3373 1.1356 0.3834 0.050 Uiso 1 1 calc R
O1 O 0.20974(14) 0.8202(7) 0.26488(16) 0.0690(10) Uani 1 1 d .
N2 N 0.24766(17) 1.0507(7) 0.33209(18) 0.0645(12) Uani 1 1 d .
C5 C 0.36845(18) 0.7021(7) 0.29025(18) 0.0409(10) Uani 1 1 d .
C13 C 0.38793(19) 0.8909(7) 0.39876(18) 0.0466(11) Uani 1 1 d .
C19 C 0.2384(2) 1.2359(7) 0.3639(2) 0.0410(12) Uani 1 1 d .
C14 C 0.30183(18) 0.9353(6) 0.33751(17) 0.0402(10) Uani 1 1 d .
H14 H 0.2841 0.8467 0.3655 0.048 Uiso 1 1 calc R
C4 C 0.38342(19) 0.4928(7) 0.2910(2) 0.0522(12) Uani 1 1 d .
H4 H 0.3578 0.3922 0.3042 0.063 Uiso 1 1 calc R
C8 C 0.4385(2) 0.9961(9) 0.4091(2) 0.0656(14) Uani 1 1 d .
H8 H 0.4433 1.1342 0.3977 0.079 Uiso 1 1 calc R
C2 C 0.4769(2) 0.5781(9) 0.2519(2) 0.0632(14) Uani 1 1 d .
H2 H 0.5130 0.5334 0.2392 0.076 Uiso 1 1 calc R
C17 C 0.1324(2) 1.2466(7) 0.3311(2) 0.0553(14) Uani 1 1 d .
C3 C 0.4377(2) 0.4364(8) 0.2715(3) 0.0672(15) Uani 1 1 d .
H3 H 0.4480 0.2952 0.2717 0.081 Uiso 1 1 calc R
C1 C 0.4628(2) 0.7859(9) 0.2511(2) 0.0586(14) Uani 1 1 d .
H1A H 0.4889 0.8857 0.2384 0.070 Uiso 1 1 calc R
C6 C 0.4071(2) 0.8451(8) 0.2704(2) 0.0551(12) Uani 1 1 d .
H6 H 0.3966 0.9859 0.2695 0.066 Uiso 1 1 calc R
C18 C 0.1831(2) 1.3607(8) 0.3554(2) 0.0618(13) Uani 1 1 d .
H18A H 0.1710 1.4166 0.3902 0.074 Uiso 1 1 calc R
H18B H 0.1922 1.4793 0.3323 0.074 Uiso 1 1 calc R
C12 C 0.3807(2) 0.6901(9) 0.41580(19) 0.0576(13) Uani 1 1 d .
H12 H 0.3458 0.6198 0.4099 0.069 Uiso 1 1 calc R
C15 C 0.20555(18) 0.9861(7) 0.2930(2) 0.0493(11) Uani 1 1 d .
C16 C 0.1532(2) 1.1247(9) 0.2826(2) 0.0651(14) Uani 1 1 d .
H16A H 0.1629 1.2230 0.2539 0.078 Uiso 1 1 calc R
H16B H 0.1215 1.0376 0.2696 0.078 Uiso 1 1 calc R
C10 C 0.4759(3) 0.6887(15) 0.4536(3) 0.093(2) Uani 1 1 d .
H10 H 0.5052 0.6198 0.4726 0.112 Uiso 1 1 calc R
C21 C 0.0853(2) 1.4087(9) 0.3126(3) 0.0861(19) Uani 1 1 d .
H21A H 0.0528 1.3355 0.2970 0.129 Uiso 1 1 calc R
H21B H 0.1019 1.5015 0.2861 0.129 Uiso 1 1 calc R
H21C H 0.0724 1.4886 0.3433 0.129 Uiso 1 1 calc R
C9 C 0.4827(3) 0.8936(17) 0.4368(3) 0.102(3) Uani 1 1 d .
H9 H 0.5173 0.9639 0.4441 0.123 Uiso 1 1 calc R
C11 C 0.4260(3) 0.5929(10) 0.4418(2) 0.0786(17) Uani 1 1 d .
H11 H 0.4217 0.4530 0.4517 0.094 Uiso 1 1 calc R
C20 C 0.1047(2) 1.0955(11) 0.3718(3) 0.091(2) Uani 1 1 d .
H20A H 0.0732 1.0220 0.3547 0.137 Uiso 1 1 calc R
H20B H 0.0902 1.1732 0.4023 0.137 Uiso 1 1 calc R
H20C H 0.1334 0.9964 0.3839 0.137 Uiso 1 1 calc R
N1' N 0.43294(15) 0.2572(5) 0.12734(16) 0.0389(10) Uani 1 1 d .
H1' H 0.4622 0.3307 0.1380 0.047 Uiso 1 1 calc R
O2' O 0.53554(14) 0.2081(6) 0.16813(16) 0.0644(10) Uani 1 1 d .
O1' O 0.47287(15) -0.2842(5) 0.03816(17) 0.0631(10) Uani 1 1 d .
N2' N 0.49758(18) -0.0261(7) 0.10176(19) 0.0639(11) Uani 1 1 d .
C7' C 0.40518(15) 0.0242(6) 0.05949(16) 0.0334(9) Uani 1 1 d .
H7'1 H 0.3887 -0.1028 0.0749 0.040 Uiso 1 1 calc R
H7'2 H 0.4285 -0.0206 0.0288 0.040 Uiso 1 1 calc R
C15' C 0.5082(2) -0.2154(8) 0.0719(2) 0.0510(13) Uani 1 1 d .
C8' C 0.36125(19) 0.5295(7) 0.1465(2) 0.0502(11) Uani 1 1 d .
H8' H 0.3879 0.6298 0.1348 0.060 Uiso 1 1 calc R
C13' C 0.37579(18) 0.3214(7) 0.14440(17) 0.0403(10) Uani 1 1 d .
C12' C 0.3367(2) 0.1755(8) 0.1616(2) 0.0600(13) Uani 1 1 d .
H12' H 0.3460 0.0334 0.1607 0.072 Uiso 1 1 calc R
C5' C 0.35769(18) 0.1321(7) 0.03679(19) 0.0456(11) Uani 1 1 d .
C14' C 0.44342(18) 0.0925(7) 0.09629(19) 0.0487(11) Uani 1 1 d .
H14' H 0.4616 0.1833 0.0690 0.058 Uiso 1 1 calc R
C19' C 0.54091(18) 0.0450(8) 0.14069(19) 0.0495(11) Uani 1 1 d .
C4' C 0.3065(2) 0.0205(8) 0.0289(2) 0.0607(13) Uani 1 1 d .
H4' H 0.3029 -0.1161 0.0418 0.073 Uiso 1 1 calc R
C10' C 0.2691(2) 0.4436(8) 0.1824(2) 0.0592(13) Uani 1 1 d .
H10' H 0.2327 0.4820 0.1955 0.071 Uiso 1 1 calc R
C17' C 0.6137(2) -0.2212(8) 0.1023(2) 0.0591(15) Uani 1 1 d .
C18' C 0.59456(19) -0.0813(8) 0.1500(2) 0.0636(14) Uani 1 1 d .
H18C H 0.5883 -0.1699 0.1814 0.076 Uiso 1 1 calc R
H18D H 0.6262 0.0139 0.1586 0.076 Uiso 1 1 calc R
C6' C 0.3625(2) 0.3333(8) 0.0202(2) 0.0587(13) Uani 1 1 d .
H6' H 0.3965 0.4090 0.0268 0.070 Uiso 1 1 calc R
C2' C 0.2647(3) 0.3230(14) -0.0136(3) 0.086(2) Uani 1 1 d .
H2' H 0.2325 0.3913 -0.0282 0.103 Uiso 1 1 calc R
C11' C 0.2849(2) 0.2387(8) 0.1796(3) 0.0603(15) Uani 1 1 d .
H11' H 0.2584 0.1376 0.1909 0.072 Uiso 1 1 calc R
C16' C 0.56023(19) -0.3448(7) 0.0843(2) 0.0571(12) Uani 1 1 d .
H16C H 0.5703 -0.4250 0.0522 0.069 Uiso 1 1 calc R
H16D H 0.5502 -0.4439 0.1126 0.069 Uiso 1 1 calc R
C9' C 0.3080(2) 0.5921(7) 0.1654(2) 0.0591(13) Uani 1 1 d .
H9' H 0.2984 0.7337 0.1667 0.071 Uiso 1 1 calc R
C1' C 0.3153(3) 0.4268(9) -0.0073(2) 0.0735(16) Uani 1 1 d .
H1'' H 0.3191 0.5618 -0.0211 0.088 Uiso 1 1 calc R
C3' C 0.2605(3) 0.1164(11) 0.0015(3) 0.0772(17) Uani 1 1 d .
H3' H 0.2271 0.0402 -0.0066 0.093 Uiso 1 1 calc R
C21' C 0.6366(3) -0.0890(10) 0.0565(3) 0.093(2) Uani 1 1 d .
H21D H 0.6071 0.0083 0.0451 0.140 Uiso 1 1 calc R
H21E H 0.6470 -0.1779 0.0266 0.140 Uiso 1 1 calc R
H21F H 0.6703 -0.0129 0.0684 0.140 Uiso 1 1 calc R
C20' C 0.6603(2) -0.3751(10) 0.1213(3) 0.091(2) Uani 1 1 d .
H20D H 0.6451 -0.4592 0.1503 0.136 Uiso 1 1 calc R
H20E H 0.6937 -0.2987 0.1338 0.136 Uiso 1 1 calc R
H20F H 0.6714 -0.4644 0.0917 0.136 Uiso 1 1 calc R

loop_
_atom_site_aniso_label
_atom_site_aniso_U_11
_atom_site_aniso_U_22
_atom_site_aniso_U_33
_atom_site_aniso_U_23
_atom_site_aniso_U_13
_atom_site_aniso_U_12
C7 0.0299(19) 0.031(2) 0.024(2) -0.0032(15) 0.0039(17) 0.0040(15)
O2 0.0512(19) 0.066(2) 0.080(3) -0.029(2) -0.012(2) 0.0074(16)
N1 0.0370(17) 0.0373(19) 0.052(2) -0.0001(17) -0.0050(17) -0.0045(15)
O1 0.051(2) 0.100(3) 0.056(2) -0.016(2) -0.0024(18) -0.0092(19)
N2 0.055(2) 0.080(3) 0.059(3) 0.003(2) -0.001(2) 0.001(2)
C5 0.042(2) 0.046(3) 0.035(2) -0.004(2) -0.008(2) -0.006(2)
C13 0.046(2) 0.056(3) 0.038(2) -0.015(2) 0.002(2) 0.003(2)
C19 0.047(3) 0.038(3) 0.038(3) -0.0037(19) -0.002(2) 0.0017(18)
C14 0.045(2) 0.039(2) 0.037(2) 0.0091(19) 0.0019(19) -0.0094(19)
C4 0.051(3) 0.046(3) 0.059(3) 0.003(2) -0.004(2) -0.004(2)
C8 0.036(2) 0.095(4) 0.066(3) -0.006(3) -0.010(3) -0.003(2)
C2 0.046(3) 0.071(4) 0.073(4) -0.011(3) 0.007(2) -0.001(3)
C17 0.039(3) 0.069(3) 0.058(4) 0.003(2) 0.005(3) 0.010(2)
C3 0.066(3) 0.044(3) 0.091(4) -0.014(3) -0.007(3) 0.014(3)
C1 0.060(3) 0.072(4) 0.043(3) -0.007(3) 0.006(3) -0.018(3)
C6 0.059(3) 0.051(3) 0.055(3) 0.005(3) 0.006(3) 0.000(2)
C18 0.051(3) 0.064(3) 0.071(3) -0.012(3) -0.004(3) 0.024(2)
C12 0.068(3) 0.067(3) 0.038(3) 0.014(3) -0.002(3) -0.012(3)
C15 0.051(3) 0.054(3) 0.043(2) 0.004(2) -0.004(2) -0.005(2)
C16 0.058(3) 0.083(4) 0.054(3) -0.009(3) -0.007(3) 0.017(3)
C10 0.094(5) 0.122(6) 0.063(4) 0.009(5) -0.025(4) 0.041(5)
C21 0.062(3) 0.106(5) 0.090(5) 0.003(4) -0.005(3) 0.037(3)
C9 0.056(4) 0.184(8) 0.067(4) -0.042(5) -0.002(3) -0.015(5)
C11 0.097(5) 0.079(4) 0.060(4) 0.017(3) -0.015(4) 0.013(3)
C20 0.053(3) 0.133(6) 0.088(4) 0.023(4) 0.008(3) -0.001(3)
N1' 0.0326(19) 0.0289(19) 0.055(3) -0.0160(16) 0.0029(19) 0.0015(13)
O2' 0.059(2) 0.066(2) 0.069(2) -0.029(2) -0.0223(19) 0.0198(17)
O1' 0.056(2) 0.067(2) 0.067(2) -0.0219(19) -0.001(2) 0.0051(16)
N2' 0.055(2) 0.071(3) 0.066(3) -0.005(2) 0.004(2) 0.005(2)
C7' 0.0289(19) 0.037(2) 0.0345(19) -0.0032(18) -0.0013(18) 0.0051(16)
C15' 0.040(3) 0.061(3) 0.052(3) -0.014(2) 0.011(3) -0.014(2)
C8' 0.053(3) 0.033(2) 0.065(3) -0.002(2) 0.008(2) 0.0006(19)
C13' 0.039(2) 0.038(2) 0.044(3) -0.006(2) -0.003(2) 0.0015(19)
C12' 0.059(3) 0.047(3) 0.074(3) -0.014(3) 0.022(3) -0.011(2)
C5' 0.041(2) 0.051(3) 0.045(3) -0.008(2) -0.004(2) -0.001(2)
C14' 0.039(2) 0.062(3) 0.045(2) 0.010(2) 0.003(2) -0.010(2)
C19' 0.041(2) 0.065(3) 0.043(3) -0.008(2) -0.004(2) 0.007(2)
C4' 0.067(3) 0.061(3) 0.054(3) 0.003(3) -0.004(3) -0.003(3)
C10' 0.042(2) 0.070(4) 0.066(3) -0.017(3) 0.007(2) 0.009(2)
C17' 0.047(3) 0.079(4) 0.051(4) -0.014(3) -0.006(3) 0.008(2)
C18' 0.051(3) 0.072(3) 0.068(3) -0.017(3) -0.013(3) 0.017(2)
C6' 0.055(3) 0.060(3) 0.061(3) -0.002(3) -0.003(3) 0.013(2)
C2' 0.067(4) 0.138(6) 0.052(4) -0.001(4) -0.009(3) 0.024(4)
C11' 0.049(3) 0.058(3) 0.074(4) -0.001(3) 0.018(3) -0.008(2)
C16' 0.054(3) 0.039(2) 0.078(3) -0.008(3) 0.004(3) 0.009(2)
C9' 0.053(3) 0.042(3) 0.082(4) 0.005(3) 0.009(3) 0.013(2)
C1' 0.105(5) 0.061(3) 0.055(3) 0.002(3) -0.001(3) 0.023(3)
C3' 0.058(3) 0.104(5) 0.070(4) 0.009(4) -0.018(3) -0.012(3)
C21' 0.063(3) 0.122(5) 0.095(5) 0.003(4) 0.024(4) 0.000(3)
C20' 0.061(3) 0.108(5) 0.103(5) -0.034(4) -0.004(4) 0.029(3)

loop_
_atom_type_symbol
_atom_type_description
_atom_type_scat_dispersion_real
_atom_type_scat_dispersion_imag
_atom_type_scat_source
C C 0.0030 0.0020 'International Tables Vol C Tables 4.2.6.8 and 6.1.1.4'
H H 0.0000 0.0000 'International Tables Vol C Tables 4.2.6.8 and 6.1.1.4'
N N 0.0060 0.0030 'International Tables Vol C Tables 4.2.6.8 and 6.1.1.4'
O O 0.0110 0.0060 'International Tables Vol C Tables 4.2.6.8 and 6.1.1.4'

loop_
_geom_angle_atom_site_label_1
_geom_angle_atom_site_label_2
_geom_angle_atom_site_label_3
_geom_angle
C14 C7 C5 124.4(4)
C14 C7 H7A 106.2
C5 C7 H7A 106.2
C14 C7 H7B 106.2
C5 C7 H7B 106.3
H7A C7 H7B 106.4
C14 N1 C13 127.6(3)
C14 N1 H1 116.2
C13 N1 H1 116.2
C15 N2 C19 120.5(4)
C15 N2 C14 119.8(4)
C19 N2 C14 119.6(4)
C6 C5 C4 119.3(4)
C6 C5 C7 120.6(4)
C4 C5 C7 120.0(4)
C12 C13 C8 120.6(5)
C12 C13 N1 121.4(4)
C8 C13 N1 117.7(4)
O2 C19 N2 123.8(4)
O2 C19 C18 117.5(4)
N2 C19 C18 118.7(4)
C7 C14 N1 121.5(4)
C7 C14 N2 121.1(4)
N1 C14 N2 117.5(4)
C7 C14 H14 90.0
N1 C14 H14 90.1
N2 C14 H14 90.1
C5 C4 C3 118.1(4)
C5 C4 H4 120.9
C3 C4 H4 120.9
C13 C8 C9 118.8(6)
C13 C8 H8 120.6
C9 C8 H8 120.5
C3 C2 C1 119.4(5)
C3 C2 H2 120.3
C1 C2 H2 120.3
C18 C17 C16 108.8(4)
C18 C17 C20 111.5(5)
C16 C17 C20 109.2(5)
C18 C17 C21 109.5(4)
C16 C17 C21 109.1(5)
C20 C17 C21 108.7(4)
C2 C3 C4 123.1(5)
C2 C3 H3 118.4
C4 C3 H3 118.5
C2 C1 C6 118.0(5)
C2 C1 H1A 121.0
C6 C1 H1A 121.0
C5 C6 C1 122.1(5)
C5 C6 H6 118.9
C1 C6 H6 119.0
C17 C18 C19 116.9(4)
C17 C18 H18A 108.0
C19 C18 H18A 108.0
C17 C18 H18B 108.1
C19 C18 H18B 108.1
H18A C18 H18B 107.3
C13 C12 C11 118.6(5)
C13 C12 H12 120.7
C11 C12 H12 120.7
O1 C15 N2 124.0(4)
O1 C15 C16 116.9(4)
N2 C15 C16 119.0(4)
C17 C16 C15 114.7(4)
C17 C16 H16A 108.6
C15 C16 H16A 108.6
C17 C16 H16B 108.6
C15 C16 H16B 108.6
H16A C16 H16B 107.6
C11 C10 C9 117.7(6)
C11 C10 H10 121.2
C9 C10 H10 121.0
C17 C21 H21A 109.4
C17 C21 H21B 109.6
H21A C21 H21B 109.5
C17 C21 H21C 109.5
H21A C21 H21C 109.5
H21B C21 H21C 109.5
C10 C9 C8 120.8(6)
C10 C9 H9 119.6
C8 C9 H9 119.6
C10 C11 C12 123.3(6)
C10 C11 H11 118.3
C12 C11 H11 118.4
C17 C20 H20A 109.6
C17 C20 H20B 109.3
H20A C20 H20B 109.5
C17 C20 H20C 109.5
H20A C20 H20C 109.5
H20B C20 H20C 109.5
C14' N1' C13' 124.2(3)
C14' N1' H1' 118.0
C13' N1' H1' 117.8
C15' N2' C19' 119.0(4)
C15' N2' C14' 122.1(4)
C19' N2' C14' 118.8(4)
C14' C7' C5' 128.4(4)
C14' C7' H7'1 104.9
C5' C7' H7'1 105.2
C14' C7' H7'2 105.5
C5' C7' H7'2 105.3
H7'1 C7' H7'2 105.9
O1' C15' N2' 122.0(5)
O1' C15' C16' 117.9(4)
N2' C15' C16' 119.9(5)
C9' C8' C13' 120.9(4)
C9' C8' H8' 119.5
C13' C8' H8' 119.6
C12' C13' C8' 119.3(4)
C12' C13' N1' 119.9(4)
C8' C13' N1' 120.6(4)
C11' C12' C13' 119.1(5)
C11' C12' H12' 120.4
C13' C12' H12' 120.5
C6' C5' C4' 121.0(4)
C6' C5' C7' 121.4(4)
C4' C5' C7' 117.5(4)
N1' C14' C7' 122.2(4)
N1' C14' N2' 120.8(4)
C7' C14' N2' 116.9(4)
N1' C14' H14' 90.3
C7' C14' H14' 90.4
N2' C14' H14' 90.4
O2' C19' N2' 123.4(4)
O2' C19' C18' 116.7(4)
N2' C19' C18' 119.9(4)
C5' C4' C3' 118.9(5)
C5' C4' H4' 120.5
C3' C4' H4' 120.5
C11' C10' C9' 118.4(4)
C11' C10' H10' 120.8
C9' C10' H10' 120.8
C21' C17' C16' 110.5(5)
C21' C17' C20' 110.2(5)
C16' C17' C20' 108.8(4)
C21' C17' C18' 110.4(5)
C16' C17' C18' 107.0(4)
C20' C17' C18' 109.8(5)
C19' C18' C17' 115.6(4)
C19' C18' H18C 108.3
C17' C18' H18C 108.3
C19' C18' H18D 108.5
C17' C18' H18D 108.4
H18C C18' H18D 107.4
C5' C6' C1' 118.9(5)
C5' C6' H6' 120.6
C1' C6' H6' 120.5
C1' C2' C3' 120.0(6)
C1' C2' H2' 119.9
C3' C2' H2' 120.0
C12' C11' C10' 123.1(5)
C12' C11' H11' 118.4
C10' C11' H11' 118.4
C15' C16' C17' 114.9(4)
C15' C16' H16C 108.4
C17' C16' H16C 108.5
C15' C16' H16D 108.6
C17' C16' H16D 108.6
H16C C16' H16D 107.5
C10' C9' C8' 119.1(4)
C10' C9' H9' 120.4
C8' C9' H9' 120.5
C2' C1' C6' 120.8(6)
C2' C1' H1'' 119.7
C6' C1' H1'' 119.6
C2' C3' C4' 120.0(5)
C2' C3' H3' 120.0
C4' C3' H3' 120.0
C17' C21' H21D 109.5
C17' C21' H21E 109.5
H21D C21' H21E 109.5
C17' C21' H21F 109.4
H21D C21' H21F 109.5
H21E C21' H21F 109.5
C17' C20' H20D 109.3
C17' C20' H20E 109.5
H20D C20' H20E 109.5
C17' C20' H20F 109.6
H20D C20' H20F 109.5
H20E C20' H20F 109.5

loop_
_geom_bond_atom_site_label_1
_geom_bond_atom_site_label_2
_geom_bond_distance
C7 C14 1.335(5)
C7 C5 1.412(6)
C7 H7A 0.9700
C7 H7B 0.9700
O2 C19 1.233(6)
N1 C14 1.346(5)
N1 C13 1.445(6)
N1 H1 0.8600
O1 C15 1.268(5)
N2 C15 1.425(6)
N2 C19 1.434(6)
N2 C14 1.451(6)
C5 C6 1.363(6)
C5 C4 1.378(6)
C13 C12 1.357(6)
C13 C8 1.365(6)
C19 C18 1.513(6)
C14 H14 0.9800
C4 C3 1.384(6)
C4 H4 0.9300
C8 C9 1.387(10)
C8 H8 0.9300
C2 C3 1.363(7)
C2 C1 1.364(7)
C2 H2 0.9300
C17 C18 1.497(7)
C17 C16 1.506(8)
C17 C20 1.528(8)
C17 C21 1.563(7)
C3 H3 0.9300
C1 C6 1.414(7)
C1 H1A 0.9300
C6 H6 0.9300
C18 H18A 0.9700
C18 H18B 0.9700
C12 C11 1.369(8)
C12 H12 0.9300
C15 C16 1.513(6)
C16 H16A 0.9700
C16 H16B 0.9700
C10 C11 1.329(10)
C10 C9 1.379(10)
C10 H10 0.9300
C21 H21A 0.9600
C21 H21B 0.9600
C21 H21C 0.9600
C9 H9 0.9300
C11 H11 0.9300
C20 H20A 0.9600
C20 H20B 0.9600
C20 H20C 0.9600
N1' C14' 1.321(5)
N1' C13' 1.437(5)
N1' H1' 0.8600
O2' C19' 1.246(5)
O1' C15' 1.242(6)
N2' C15' 1.434(6)
N2' C19' 1.455(6)
N2' C14' 1.461(6)
C7' C14' 1.336(6)
C7' C5' 1.405(6)
C7' H7'1 0.9700
C7' H7'2 0.9700
C15' C16' 1.484(7)
C8' C9' 1.368(6)
C8' C13' 1.368(6)
C8' H8' 0.9300
C13' C12' 1.360(6)
C12' C11' 1.331(7)
C12' H12' 0.9300
C5' C6' 1.350(6)
C5' C4' 1.388(6)
C14' H14' 0.9800
C19' C18' 1.489(6)
C4' C3' 1.395(8)
C4' H4' 0.9300
C10' C11' 1.357(6)
C10' C9' 1.366(7)
C10' H10' 0.9300
C17' C21' 1.506(9)
C17' C16' 1.524(7)
C17' C20' 1.525(7)
C17' C18' 1.539(7)
C18' H18C 0.9700
C18' H18D 0.9700
C6' C1' 1.411(8)
C6' H6' 0.9300
C2' C1' 1.346(9)
C2' C3' 1.371(9)
C2' H2' 0.9300
C11' H11' 0.9300
C16' H16C 0.9700
C16' H16D 0.9700
C9' H9' 0.9300
C1' H1'' 0.9300
C3' H3' 0.9300
C21' H21D 0.9600
C21' H21E 0.9600
C21' H21F 0.9600
C20' H20D 0.9600
C20' H20E 0.9600
C20' H20F 0.9600
